data_4082366
loop_
_publ_author_name
'Prakash, Om'
'Sharma, Kamal Nayan'
'Joshi, Hemant'
'Gupta, Pancham L.'
'Singh, Ajai K.'

_publ_section_title
;
 (\h5-Cp*)Rh(III)/Ir(III) Complexes with Bis(chalcogenoethers) (E,
 E&#x2032; Ligands: E = S/Se; E&#x2032; = S/Se): Synthesis, Structure, and
 Applications in Catalytic Oppenauer-Type Oxidation and Transfer
 Hydrogenation
;
_journal_issue 4
_journal_name_full Organometallics
_journal_page_first 983
_journal_paper_doi 10.1021/om401150s
_journal_volume 33
_journal_year 2014
_chemical_formula_moiety 'C24 H29 Cl Ir Se2, F6 P'
_chemical_formula_sum 'C24 H29 Cl F6 Ir P Se2'
_chemical_formula_weight 848.03
_chemical_name_systematic
; 
 ? 
;
_space_group_IT_number 14
_symmetry_cell_setting monoclinic
_symmetry_space_group_name_Hall '-P 2ybc'
_symmetry_space_group_name_H-M 'P 1 21/c 1'
_atom_sites_solution_hydrogens geom
_atom_sites_solution_primary direct
_atom_sites_solution_secondary difmap
_audit_creation_method SHELXL-97
_cell_angle_alpha 90.00
_cell_angle_beta 106.597(4)
_cell_angle_gamma 90.00
_cell_formula_units_Z 4
_cell_length_a 11.493(3)
_cell_length_b 13.486(3)
_cell_length_c 18.986(5)
_cell_measurement_reflns_used 8292
_cell_measurement_temperature 298(2)
_cell_measurement_theta_max 23.47
_cell_measurement_theta_min 2.24
_cell_volume 2820.1(12)
_computing_cell_refinement 'Bruker SMART'
_computing_data_collection 'Bruker SMART'
_computing_data_reduction 'Bruker SAINT'
_computing_molecular_graphics 'Bruker SHELXTL'
_computing_publication_material 'Bruker SHELXTL'
_computing_structure_refinement 'SHELXL-97 (Sheldrick, 1997)'
_computing_structure_solution 'SHELXS-97 (Sheldrick, 1990)'
_diffrn_ambient_temperature 298(2)
_diffrn_measured_fraction_theta_full 1.000
_diffrn_measured_fraction_theta_max 1.000
_diffrn_measurement_device_type 'CCD area detector'
_diffrn_measurement_method 'phi and omega scans'
_diffrn_radiation_monochromator graphite
_diffrn_radiation_source 'fine-focus sealed tube'
_diffrn_radiation_type MoK\a
_diffrn_radiation_wavelength 0.71073
_diffrn_reflns_av_R_equivalents 0.0388
_diffrn_reflns_av_sigmaI/netI 0.0284
_diffrn_reflns_limit_h_max 13
_diffrn_reflns_limit_h_min -13
_diffrn_reflns_limit_k_max 16
_diffrn_reflns_limit_k_min -16
_diffrn_reflns_limit_l_max 22
_diffrn_reflns_limit_l_min -22
_diffrn_reflns_number 26313
_diffrn_reflns_theta_full 25.00
_diffrn_reflns_theta_max 25.00
_diffrn_reflns_theta_min 1.85
_exptl_absorpt_coefficient_mu 7.519
_exptl_absorpt_correction_T_max 0.282
_exptl_absorpt_correction_T_min 0.161
_exptl_absorpt_correction_type multi-scan
_exptl_absorpt_process_details '(SADABS; Sheldrick, 1996)'
_exptl_crystal_colour orange
_exptl_crystal_density_diffrn 1.997
_exptl_crystal_density_meas 1.997
_exptl_crystal_density_method 'not measured'
_exptl_crystal_description block
_exptl_crystal_F_000 1616.0
_exptl_crystal_size_max 0.42
_exptl_crystal_size_mid 0.21
_exptl_crystal_size_min 0.17
_refine_diff_density_max 0.992
_refine_diff_density_min -0.653
_refine_diff_density_rms 0.108
_refine_ls_extinction_method none
_refine_ls_goodness_of_fit_ref 1.047
_refine_ls_hydrogen_treatment constr
_refine_ls_matrix_type full
_refine_ls_number_parameters 321
_refine_ls_number_reflns 4959
_refine_ls_number_restraints 0
_refine_ls_restrained_S_all 1.047
_refine_ls_R_factor_all 0.0440
_refine_ls_R_factor_gt 0.0354
_refine_ls_shift/su_max 0.000
_refine_ls_shift/su_mean 0.001
_refine_ls_structure_factor_coef Fsqd
_refine_ls_weighting_details 'calc w=1/[\s^2^(Fo^2^)+(0.0582P)^2^+2.9589P] where P=(Fo^2^+2Fc^2^)/3'
_refine_ls_weighting_scheme calc
_refine_ls_wR_factor_gt 0.0936
_refine_ls_wR_factor_ref 0.0982
_reflns_number_gt 4142
_reflns_number_total 4959
_reflns_threshold_expression >2sigma(I)
_cod_data_source_file om401150s_si_002.cif
_cod_data_source_block complex6
_cod_depositor_comments
;
The following automatic conversions were performed:

'_symmetry_cell_setting' value 'Monoclinic' changed to 'monoclinic'
according to
/usr/data/users/saulius/automatic-downloads/current/ACS/lib/dictionaries/cif_core.dic
dictionary named 'cif_core.dic' version 2.4.2 from 2011-04-26.

Automatic conversion script
Id: cif_fix_values 2281 2013-09-26 08:29:07Z andrius 
;
_cod_original_cell_volume 2820.0(12)
_cod_original_sg_symbol_H-M 'P 21/c'
_cod_original_formula_sum 'C24 H29 Cl F6 Ir P Se2 '
_cod_database_code 4082366

loop_
_symmetry_equiv_pos_as_xyz
'x, y, z'
'-x, y+1/2, -z+1/2'
'-x, -y, -z'
'x, -y-1/2, z-1/2'

loop_
_atom_site_label
_atom_site_type_symbol
_atom_site_fract_x
_atom_site_fract_y
_atom_site_fract_z
_atom_site_U_iso_or_equiv
_atom_site_adp_type
_atom_site_occupancy
_atom_site_symmetry_multiplicity
_atom_site_calc_flag
_atom_site_refinement_flags
C1 C 0.8556(7) 0.9083(6) 0.5438(4) 0.0704(18) Uani 1 1 d .
C2 C 0.8411(8) 0.9055(9) 0.4696(4) 0.101(3) Uani 1 1 d .
H2 H 0.7752 0.9369 0.4373 0.121 Uiso 1 1 calc R
C3 C 0.9237(10) 0.8564(10) 0.4432(6) 0.132(5) Uani 1 1 d .
H3 H 0.9147 0.8559 0.3930 0.158 Uiso 1 1 calc R
C4 C 1.0183(10) 0.8087(11) 0.4895(7) 0.128(4) Uani 1 1 d .
H4 H 1.0724 0.7735 0.4707 0.154 Uiso 1 1 calc R
C5 C 1.0349(9) 0.8119(9) 0.5629(6) 0.114(3) Uani 1 1 d .
H5 H 1.1017 0.7805 0.5944 0.137 Uiso 1 1 calc R
C6 C 0.9537(8) 0.8611(6) 0.5911(5) 0.083(2) Uani 1 1 d .
H6 H 0.9647 0.8625 0.6416 0.100 Uiso 1 1 calc R
C7 C 0.8498(10) 1.0556(7) 0.6561(5) 0.106(3) Uani 1 1 d .
H7A H 0.9308 1.0283 0.6648 0.127 Uiso 1 1 calc R
H7B H 0.8515 1.1233 0.6392 0.127 Uiso 1 1 calc R
C8 C 0.8178(9) 1.0562(6) 0.7251(5) 0.090(2) Uani 1 1 d .
H8A H 0.7458 1.0965 0.7194 0.107 Uiso 1 1 calc R
H8B H 0.8834 1.0860 0.7632 0.107 Uiso 1 1 calc R
C9 C 0.7197(7) 0.9637(5) 0.8331(4) 0.0650(17) Uani 1 1 d .
C10 C 0.5977(7) 0.9680(5) 0.8264(4) 0.0686(18) Uani 1 1 d .
H10 H 0.5410 0.9511 0.7824 0.082 Uiso 1 1 calc R
C11 C 0.5601(8) 0.9982(6) 0.8868(4) 0.080(2) Uani 1 1 d .
H11 H 0.4779 0.9982 0.8839 0.097 Uiso 1 1 calc R
C12 C 0.6419(10) 1.0272(6) 0.9488(5) 0.089(2) Uani 1 1 d .
H12 H 0.6153 1.0502 0.9877 0.107 Uiso 1 1 calc R
C13 C 0.7623(11) 1.0237(7) 0.9561(5) 0.104(3) Uani 1 1 d .
H13 H 0.8178 1.0428 1.0000 0.125 Uiso 1 1 calc R
C14 C 0.8028(8) 0.9916(7) 0.8979(5) 0.091(2) Uani 1 1 d .
H14 H 0.8855 0.9890 0.9025 0.109 Uiso 1 1 calc R
C15 C 0.4847(8) 0.7664(5) 0.5875(6) 0.095(3) Uani 1 1 d .
C16 C 0.5161(8) 0.7470(5) 0.6636(6) 0.086(3) Uani 1 1 d .
C17 C 0.6392(8) 0.7118(5) 0.6843(4) 0.081(2) Uani 1 1 d .
C18 C 0.6766(7) 0.7119(5) 0.6197(5) 0.076(2) Uani 1 1 d .
C19 C 0.5781(11) 0.7453(5) 0.5628(4) 0.087(3) Uani 1 1 d .
C20 C 0.581(2) 0.7510(9) 0.4829(6) 0.222(10) Uani 1 1 d .
H20A H 0.5630 0.6869 0.4605 0.334 Uiso 1 1 calc R
H20B H 0.6598 0.7718 0.4813 0.334 Uiso 1 1 calc R
H20C H 0.5211 0.7979 0.4568 0.334 Uiso 1 1 calc R
C21 C 0.3613(12) 0.8007(9) 0.5408(12) 0.255(12) Uani 1 1 d .
H21A H 0.3716 0.8495 0.5062 0.382 Uiso 1 1 calc R
H21B H 0.3171 0.8292 0.5717 0.382 Uiso 1 1 calc R
H21C H 0.3171 0.7451 0.5147 0.382 Uiso 1 1 calc R
C22 C 0.4303(16) 0.7521(10) 0.7116(11) 0.239(11) Uani 1 1 d .
H22A H 0.3831 0.8118 0.7008 0.358 Uiso 1 1 calc R
H22B H 0.4767 0.7520 0.7624 0.358 Uiso 1 1 calc R
H22C H 0.3772 0.6957 0.7018 0.358 Uiso 1 1 calc R
C23 C 0.7071(17) 0.6745(8) 0.7589(6) 0.206(9) Uani 1 1 d .
H23A H 0.6933 0.6046 0.7617 0.309 Uiso 1 1 calc R
H23B H 0.6792 0.7084 0.7955 0.309 Uiso 1 1 calc R
H23C H 0.7923 0.6865 0.7674 0.309 Uiso 1 1 calc R
C24 C 0.7965(12) 0.6697(8) 0.6164(11) 0.199(9) Uani 1 1 d .
H24A H 0.7866 0.6009 0.6032 0.298 Uiso 1 1 calc R
H24B H 0.8553 0.6764 0.6636 0.298 Uiso 1 1 calc R
H24C H 0.8241 0.7051 0.5803 0.298 Uiso 1 1 calc R
Cl1 Cl 0.50971(17) 1.00655(13) 0.63865(10) 0.0720(5) Uani 1 1 d .
F1 F 0.0736(8) 0.7908(5) 0.7782(6) 0.222(5) Uani 1 1 d .
F2 F 0.2718(6) 0.9337(5) 0.8642(5) 0.165(3) Uani 1 1 d .
F3 F 0.0894(6) 0.9440(5) 0.7921(8) 0.257(7) Uani 1 1 d .
F4 F 0.2717(8) 0.7790(6) 0.8302(6) 0.197(4) Uani 1 1 d .
F5 F 0.1469(14) 0.8335(13) 0.8820(5) 0.342(11) Uani 1 1 d .
F6 F 0.2215(15) 0.8885(14) 0.7540(7) 0.318(9) Uani 1 1 d .
Ir1 Ir 0.63539(2) 0.862211(16) 0.645172(12) 0.05046(11) Uani 1 1 d .
P1 P 0.1757(2) 0.86171(14) 0.81731(12) 0.0744(5) Uani 1 1 d .
Se1 Se 0.73375(8) 0.97633(5) 0.57660(4) 0.0741(2) Uani 1 1 d .
Se2 Se 0.78710(6) 0.92157(5) 0.75547(4) 0.06329(19) Uani 1 1 d .

loop_
_atom_site_aniso_label
_atom_site_aniso_U_11
_atom_site_aniso_U_22
_atom_site_aniso_U_33
_atom_site_aniso_U_23
_atom_site_aniso_U_13
_atom_site_aniso_U_12
C1 0.071(4) 0.085(5) 0.061(4) -0.008(4) 0.027(4) -0.015(4)
C2 0.077(5) 0.176(9) 0.055(4) -0.015(5) 0.029(4) -0.018(6)
C3 0.093(7) 0.233(16) 0.080(6) -0.053(8) 0.042(6) -0.051(8)
C4 0.083(7) 0.211(13) 0.105(8) -0.042(9) 0.049(6) -0.005(8)
C5 0.072(6) 0.158(10) 0.120(8) -0.021(7) 0.038(6) 0.006(6)
C6 0.075(5) 0.108(7) 0.068(5) -0.002(4) 0.025(4) 0.001(4)
C7 0.142(8) 0.078(5) 0.121(7) -0.036(5) 0.077(7) -0.042(5)
C8 0.106(6) 0.066(5) 0.100(6) -0.006(4) 0.035(5) -0.024(4)
C9 0.076(5) 0.059(4) 0.058(4) 0.000(3) 0.016(3) -0.003(3)
C10 0.075(5) 0.075(5) 0.056(4) 0.004(3) 0.019(3) 0.001(4)
C11 0.098(6) 0.074(5) 0.075(5) 0.003(4) 0.033(5) 0.006(4)
C12 0.130(8) 0.075(5) 0.071(5) 0.001(4) 0.042(6) -0.005(5)
C13 0.138(9) 0.110(7) 0.056(5) -0.014(4) 0.015(5) -0.021(7)
C14 0.085(6) 0.101(6) 0.078(5) -0.012(5) 0.009(5) -0.013(5)
C15 0.082(6) 0.046(4) 0.132(8) -0.002(5) -0.010(6) -0.001(4)
C16 0.097(6) 0.048(4) 0.135(8) -0.013(4) 0.069(6) -0.022(4)
C17 0.116(7) 0.041(3) 0.067(4) 0.010(3) -0.005(4) -0.009(4)
C18 0.080(5) 0.039(3) 0.121(7) -0.007(4) 0.047(5) 0.002(3)
C19 0.138(8) 0.047(4) 0.071(5) -0.002(4) 0.019(5) -0.020(5)
C20 0.48(3) 0.095(8) 0.077(7) -0.030(6) 0.060(12) -0.100(13)
C21 0.131(10) 0.085(8) 0.42(3) 0.021(12) -0.132(14) -0.004(7)
C22 0.30(2) 0.119(9) 0.42(3) -0.111(14) 0.31(2) -0.107(12)
C23 0.34(2) 0.091(8) 0.104(8) 0.037(7) -0.063(11) -0.062(11)
C24 0.147(11) 0.063(6) 0.44(3) -0.028(11) 0.162(15) 0.006(7)
Cl1 0.0780(11) 0.0580(9) 0.0782(11) 0.0038(8) 0.0195(9) 0.0231(8)
F1 0.190(7) 0.077(4) 0.297(11) -0.008(5) -0.093(7) -0.023(4)
F2 0.104(4) 0.138(5) 0.217(8) -0.039(5) -0.012(5) -0.023(4)
F3 0.090(4) 0.081(4) 0.54(2) 0.012(7) -0.009(7) 0.014(3)
F4 0.159(7) 0.114(5) 0.319(12) 0.004(6) 0.067(7) 0.030(5)
F5 0.380(18) 0.56(3) 0.125(7) -0.062(10) 0.140(10) -0.261(19)
F6 0.334(17) 0.49(2) 0.180(10) 0.100(12) 0.147(11) 0.136(17)
Ir1 0.05443(17) 0.04300(15) 0.05458(16) 0.00332(10) 0.01658(11) 0.00601(10)
P1 0.0809(13) 0.0661(12) 0.0684(12) -0.0012(9) 0.0087(10) 0.0025(10)
Se1 0.0958(5) 0.0603(4) 0.0769(5) 0.0125(3) 0.0417(4) 0.0037(4)
Se2 0.0555(4) 0.0624(4) 0.0687(4) -0.0023(3) 0.0124(3) 0.0018(3)

loop_
_atom_type_symbol
_atom_type_description
_atom_type_scat_dispersion_real
_atom_type_scat_dispersion_imag
_atom_type_scat_source
C C 0.0033 0.0016 'International Tables Vol C Tables 4.2.6.8 and 6.1.1.4'
H H 0.0000 0.0000 'International Tables Vol C Tables 4.2.6.8 and 6.1.1.4'
F F 0.0171 0.0103 'International Tables Vol C Tables 4.2.6.8 and 6.1.1.4'
P P 0.1023 0.0942 'International Tables Vol C Tables 4.2.6.8 and 6.1.1.4'
Cl Cl 0.1484 0.1585 'International Tables Vol C Tables 4.2.6.8 and 6.1.1.4'
Se Se -0.0929 2.2259 'International Tables Vol C Tables 4.2.6.8 and 6.1.1.4'
Ir Ir -1.4442 7.9887 'International Tables Vol C Tables 4.2.6.8 and 6.1.1.4'

loop_
_geom_angle_atom_site_label_1
_geom_angle_atom_site_label_2
_geom_angle_atom_site_label_3
_geom_angle
C2 C1 C6 119.5(8)
C2 C1 Se1 117.4(7)
C6 C1 Se1 123.0(6)
C3 C2 C1 119.9(10)
C3 C2 H2 120.1
C1 C2 H2 120.1
C4 C3 C2 120.6(9)
C4 C3 H3 119.7
C2 C3 H3 119.7
C3 C4 C5 120.3(10)
C3 C4 H4 119.9
C5 C4 H4 119.9
C4 C5 C6 120.5(11)
C4 C5 H5 119.8
C6 C5 H5 119.8
C5 C6 C1 119.2(8)
C5 C6 H6 120.4
C1 C6 H6 120.4
C8 C7 Se1 113.2(6)
C8 C7 H7A 108.9
Se1 C7 H7A 108.9
C8 C7 H7B 108.9
Se1 C7 H7B 108.9
H7A C7 H7B 107.8
C7 C8 Se2 111.7(6)
C7 C8 H8A 109.3
Se2 C8 H8A 109.3
C7 C8 H8B 109.3
Se2 C8 H8B 109.3
H8A C8 H8B 107.9
C10 C9 C14 120.0(7)
C10 C9 Se2 124.3(5)
C14 C9 Se2 115.7(6)
C9 C10 C11 119.0(7)
C9 C10 H10 120.5
C11 C10 H10 120.5
C12 C11 C10 120.2(8)
C12 C11 H11 119.9
C10 C11 H11 119.9
C11 C12 C13 121.4(8)
C11 C12 H12 119.3
C13 C12 H12 119.3
C12 C13 C14 119.8(9)
C12 C13 H13 120.1
C14 C13 H13 120.1
C9 C14 C13 119.6(9)
C9 C14 H14 120.2
C13 C14 H14 120.2
C19 C15 C16 109.2(8)
C19 C15 C21 125.2(14)
C16 C15 C21 125.5(14)
C19 C15 Ir1 72.4(5)
C16 C15 Ir1 70.3(4)
C21 C15 Ir1 126.0(6)
C15 C16 C17 106.5(7)
C15 C16 C22 125.8(12)
C17 C16 C22 127.4(12)
C15 C16 Ir1 71.9(5)
C17 C16 Ir1 70.2(4)
C22 C16 Ir1 127.8(6)
C18 C17 C16 106.5(7)
C18 C17 C23 128.1(11)
C16 C17 C23 125.2(11)
C18 C17 Ir1 71.4(4)
C16 C17 Ir1 70.9(4)
C23 C17 Ir1 126.6(6)
C19 C18 C17 106.9(7)
C19 C18 C24 129.6(11)
C17 C18 C24 123.0(11)
C19 C18 Ir1 72.0(4)
C17 C18 Ir1 70.5(4)
C24 C18 Ir1 128.5(6)
C15 C19 C18 110.8(8)
C15 C19 C20 126.3(13)
C18 C19 C20 122.9(12)
C15 C19 Ir1 72.5(5)
C18 C19 Ir1 70.6(4)
C20 C19 Ir1 126.0(6)
C19 C20 H20A 109.5
C19 C20 H20B 109.5
H20A C20 H20B 109.5
C19 C20 H20C 109.5
H20A C20 H20C 109.5
H20B C20 H20C 109.5
C15 C21 H21A 109.5
C15 C21 H21B 109.5
H21A C21 H21B 109.5
C15 C21 H21C 109.5
H21A C21 H21C 109.5
H21B C21 H21C 109.5
C16 C22 H22A 109.5
C16 C22 H22B 109.5
H22A C22 H22B 109.5
C16 C22 H22C 109.5
H22A C22 H22C 109.5
H22B C22 H22C 109.5
C17 C23 H23A 109.5
C17 C23 H23B 109.5
H23A C23 H23B 109.5
C17 C23 H23C 109.5
H23A C23 H23C 109.5
H23B C23 H23C 109.5
C18 C24 H24A 109.5
C18 C24 H24B 109.5
H24A C24 H24B 109.5
C18 C24 H24C 109.5
H24A C24 H24C 109.5
H24B C24 H24C 109.5
C17 Ir1 C16 38.8(3)
C17 Ir1 C18 38.1(3)
C16 Ir1 C18 63.5(3)
C17 Ir1 C19 62.6(3)
C16 Ir1 C19 61.5(3)
C18 Ir1 C19 37.4(3)
C17 Ir1 C15 63.4(3)
C16 Ir1 C15 37.8(4)
C18 Ir1 C15 61.9(3)
C19 Ir1 C15 35.2(3)
C17 Ir1 Cl1 137.0(3)
C16 Ir1 Cl1 100.9(2)
C18 Ir1 Cl1 155.7(2)
C19 Ir1 Cl1 119.5(3)
C15 Ir1 Cl1 94.2(2)
C17 Ir1 Se2 94.2(2)
C16 Ir1 Se2 115.2(3)
C18 Ir1 Se2 110.4(2)
C19 Ir1 Se2 147.6(3)
C15 Ir1 Se2 153.0(3)
Cl1 Ir1 Se2 92.86(5)
C17 Ir1 Se1 142.7(3)
C16 Ir1 Se1 158.8(3)
C18 Ir1 Se1 107.5(2)
C19 Ir1 Se1 99.2(2)
C15 Ir1 Se1 121.1(3)
Cl1 Ir1 Se1 80.12(5)
Se2 Ir1 Se1 85.77(3)
F5 P1 F3 100.5(9)
F5 P1 F6 173.1(9)
F3 P1 F6 85.1(8)
F5 P1 F1 85.2(7)
F3 P1 F1 87.8(4)
F6 P1 F1 99.1(8)
F5 P1 F4 90.1(9)
F3 P1 F4 169.3(8)
F6 P1 F4 84.3(6)
F1 P1 F4 92.3(5)
F5 P1 F2 88.6(6)
F3 P1 F2 91.0(4)
F6 P1 F2 87.3(8)
F1 P1 F2 173.3(6)
F4 P1 F2 90.1(5)
C1 Se1 C7 96.2(4)
C1 Se1 Ir1 110.9(2)
C7 Se1 Ir1 103.8(3)
C9 Se2 C8 95.5(3)
C9 Se2 Ir1 113.9(2)
C8 Se2 Ir1 101.2(3)

loop_
_geom_bond_atom_site_label_1
_geom_bond_atom_site_label_2
_geom_bond_distance
C1 C2 1.371(10)
C1 C6 1.381(11)
C1 Se1 1.921(7)
C2 C3 1.363(14)
C2 H2 0.9300
C3 C4 1.350(17)
C3 H3 0.9300
C4 C5 1.353(14)
C4 H4 0.9300
C5 C6 1.372(12)
C5 H5 0.9300
C6 H6 0.9300
C7 C8 1.459(11)
C7 Se1 2.012(9)
C7 H7A 0.9700
C7 H7B 0.9700
C8 Se2 1.968(8)
C8 H8A 0.9700
C8 H8B 0.9700
C9 C10 1.372(10)
C9 C14 1.377(10)
C9 Se2 1.935(7)
C10 C11 1.397(10)
C10 H10 0.9300
C11 C12 1.337(12)
C11 H11 0.9300
C12 C13 1.352(13)
C12 H12 0.9300
C13 C14 1.385(13)
C13 H13 0.9300
C14 H14 0.9300
C15 C19 1.321(13)
C15 C16 1.410(13)
C15 C21 1.514(13)
C15 Ir1 2.187(8)
C16 C17 1.437(12)
C16 C22 1.522(13)
C16 Ir1 2.166(7)
C17 C18 1.411(12)
C17 C23 1.496(12)
C17 Ir1 2.156(6)
C18 C19 1.398(12)
C18 C24 1.508(12)
C18 Ir1 2.167(6)
C19 C20 1.527(13)
C19 Ir1 2.186(7)
C20 H20A 0.9600
C20 H20B 0.9600
C20 H20C 0.9600
C21 H21A 0.9600
C21 H21B 0.9600
C21 H21C 0.9600
C22 H22A 0.9600
C22 H22B 0.9600
C22 H22C 0.9600
C23 H23A 0.9600
C23 H23B 0.9600
C23 H23C 0.9600
C24 H24A 0.9600
C24 H24B 0.9600
C24 H24C 0.9600
Cl1 Ir1 2.4059(16)
F1 P1 1.531(7)
F2 P1 1.547(6)
F3 P1 1.474(7)
F4 P1 1.539(8)
F5 P1 1.412(8)
F6 P1 1.488(11)
Ir1 Se2 2.4455(8)
Ir1 Se1 2.4863(8)

loop_
_geom_torsion_atom_site_label_1
_geom_torsion_atom_site_label_2
_geom_torsion_atom_site_label_3
_geom_torsion_atom_site_label_4
_geom_torsion
C6 C1 C2 C3 -0.2(14)
Se1 C1 C2 C3 -178.7(8)
C1 C2 C3 C4 1.4(17)
C2 C3 C4 C5 -2(2)
C3 C4 C5 C6 2(2)
C4 C5 C6 C1 -0.7(16)
C2 C1 C6 C5 -0.2(13)
Se1 C1 C6 C5 178.3(7)
Se1 C7 C8 Se2 49.7(9)
C14 C9 C10 C11 -1.9(11)
Se2 C9 C10 C11 179.0(5)
C9 C10 C11 C12 3.3(11)
C10 C11 C12 C13 -3.1(13)
C11 C12 C13 C14 1.5(14)
C10 C9 C14 C13 0.2(12)
Se2 C9 C14 C13 179.4(7)
C12 C13 C14 C9 0.0(14)
C19 C15 C16 C17 0.2(9)
C21 C15 C16 C17 177.1(8)
Ir1 C15 C16 C17 -62.1(5)
C19 C15 C16 C22 -173.7(8)
C21 C15 C16 C22 3.2(13)
Ir1 C15 C16 C22 124.0(8)
C19 C15 C16 Ir1 62.3(6)
C21 C15 C16 Ir1 -120.8(9)
C15 C16 C17 C18 0.2(8)
C22 C16 C17 C18 174.0(8)
Ir1 C16 C17 C18 -63.0(5)
C15 C16 C17 C23 -174.9(8)
C22 C16 C17 C23 -1.1(13)
Ir1 C16 C17 C23 121.9(8)
C15 C16 C17 Ir1 63.2(5)
C22 C16 C17 Ir1 -123.0(8)
C16 C17 C18 C19 -0.5(8)
C23 C17 C18 C19 174.4(8)
Ir1 C17 C18 C19 -63.2(5)
C16 C17 C18 C24 -173.4(8)
C23 C17 C18 C24 1.5(13)
Ir1 C17 C18 C24 123.9(8)
C16 C17 C18 Ir1 62.7(5)
C23 C17 C18 Ir1 -122.4(9)
C16 C15 C19 C18 -0.6(9)
C21 C15 C19 C18 -177.5(8)
Ir1 C15 C19 C18 60.4(5)
C16 C15 C19 C20 176.9(8)
C21 C15 C19 C20 0.0(14)
Ir1 C15 C19 C20 -122.1(8)
C16 C15 C19 Ir1 -61.0(5)
C21 C15 C19 Ir1 122.1(9)
C17 C18 C19 C15 0.7(8)
C24 C18 C19 C15 172.9(9)
Ir1 C18 C19 C15 -61.6(6)
C17 C18 C19 C20 -176.9(7)
C24 C18 C19 C20 -4.6(13)
Ir1 C18 C19 C20 120.9(8)
C17 C18 C19 Ir1 62.2(5)
C24 C18 C19 Ir1 -125.5(9)
C18 C17 Ir1 C16 115.7(7)
C23 C17 Ir1 C16 -120.2(14)
C16 C17 Ir1 C18 -115.7(7)
C23 C17 Ir1 C18 124.1(14)
C18 C17 Ir1 C19 37.9(5)
C16 C17 Ir1 C19 -77.7(6)
C23 C17 Ir1 C19 162.1(13)
C18 C17 Ir1 C15 77.6(6)
C16 C17 Ir1 C15 -38.1(5)
C23 C17 Ir1 C15 -158.3(14)
C18 C17 Ir1 Cl1 142.9(4)
C16 C17 Ir1 Cl1 27.3(6)
C23 C17 Ir1 Cl1 -92.9(12)
C18 C17 Ir1 Se2 -118.3(5)
C16 C17 Ir1 Se2 126.1(5)
C23 C17 Ir1 Se2 5.9(12)
C18 C17 Ir1 Se1 -29.7(7)
C16 C17 Ir1 Se1 -145.3(5)
C23 C17 Ir1 Se1 94.5(12)
C15 C16 Ir1 C17 -115.8(7)
C22 C16 Ir1 C17 122.5(15)
C15 C16 Ir1 C18 -77.4(6)
C17 C16 Ir1 C18 38.4(5)
C22 C16 Ir1 C18 160.9(14)
C15 C16 Ir1 C19 -35.1(5)
C17 C16 Ir1 C19 80.8(5)
C22 C16 Ir1 C19 -156.8(14)
C17 C16 Ir1 C15 115.8(7)
C22 C16 Ir1 C15 -121.7(15)
C15 C16 Ir1 Cl1 82.7(5)
C17 C16 Ir1 Cl1 -161.4(4)
C22 C16 Ir1 Cl1 -39.0(13)
C15 C16 Ir1 Se2 -178.8(5)
C17 C16 Ir1 Se2 -63.0(5)
C22 C16 Ir1 Se2 59.5(14)
C15 C16 Ir1 Se1 -8.1(10)
C17 C16 Ir1 Se1 107.7(8)
C22 C16 Ir1 Se1 -129.8(12)
C19 C18 Ir1 C17 116.1(7)
C24 C18 Ir1 C17 -117.2(14)
C19 C18 Ir1 C16 77.0(6)
C17 C18 Ir1 C16 -39.1(5)
C24 C18 Ir1 C16 -156.3(13)
C17 C18 Ir1 C19 -116.1(7)
C24 C18 Ir1 C19 126.7(14)
C19 C18 Ir1 C15 34.2(5)
C17 C18 Ir1 C15 -81.8(6)
C24 C18 Ir1 C15 161.0(13)
C19 C18 Ir1 Cl1 22.9(9)
C17 C18 Ir1 Cl1 -93.2(7)
C24 C18 Ir1 Cl1 149.6(10)
C19 C18 Ir1 Se2 -174.3(5)
C17 C18 Ir1 Se2 69.6(5)
C24 C18 Ir1 Se2 -47.5(12)
C19 C18 Ir1 Se1 -82.3(5)
C17 C18 Ir1 Se1 161.6(4)
C24 C18 Ir1 Se1 44.5(12)
C15 C19 Ir1 C17 81.9(6)
C18 C19 Ir1 C17 -38.6(5)
C20 C19 Ir1 C17 -155.6(14)
C15 C19 Ir1 C16 37.7(5)
C18 C19 Ir1 C16 -82.8(5)
C20 C19 Ir1 C16 160.2(14)
C15 C19 Ir1 C18 120.5(7)
C20 C19 Ir1 C18 -117.0(15)
C18 C19 Ir1 C15 -120.5(7)
C20 C19 Ir1 C15 122.5(15)
C15 C19 Ir1 Cl1 -48.9(6)
C18 C19 Ir1 Cl1 -169.4(4)
C20 C19 Ir1 Cl1 73.5(13)
C15 C19 Ir1 Se2 130.5(6)
C18 C19 Ir1 Se2 10.1(8)
C20 C19 Ir1 Se2 -107.0(12)
C15 C19 Ir1 Se1 -132.8(5)
C18 C19 Ir1 Se1 106.8(5)
C20 C19 Ir1 Se1 -10.3(13)
C19 C15 Ir1 C17 -79.6(6)
C16 C15 Ir1 C17 39.2(5)
C21 C15 Ir1 C17 159.3(16)
C19 C15 Ir1 C16 -118.7(7)
C21 C15 Ir1 C16 120.1(17)
C19 C15 Ir1 C18 -36.5(5)
C16 C15 Ir1 C18 82.3(5)
C21 C15 Ir1 C18 -157.6(16)
C16 C15 Ir1 C19 118.7(7)
C21 C15 Ir1 C19 -121.2(17)
C19 C15 Ir1 Cl1 138.9(5)
C16 C15 Ir1 Cl1 -102.4(5)
C21 C15 Ir1 Cl1 17.7(15)
C19 C15 Ir1 Se2 -116.3(8)
C16 C15 Ir1 Se2 2.4(9)
C21 C15 Ir1 Se2 122.5(13)
C19 C15 Ir1 Se1 57.9(6)
C16 C15 Ir1 Se1 176.6(4)
C21 C15 Ir1 Se1 -63.3(15)
C2 C1 Se1 C7 -132.4(7)
C6 C1 Se1 C7 49.1(7)
C2 C1 Se1 Ir1 120.2(7)
C6 C1 Se1 Ir1 -58.3(7)
C8 C7 Se1 C1 -135.0(8)
C8 C7 Se1 Ir1 -21.6(8)
C17 Ir1 Se1 C1 1.8(4)
C16 Ir1 Se1 C1 -78.3(7)
C18 Ir1 Se1 C1 -16.9(3)
C19 Ir1 Se1 C1 -54.5(4)
C15 Ir1 Se1 C1 -84.1(4)
Cl1 Ir1 Se1 C1 -173.1(2)
Se2 Ir1 Se1 C1 93.2(2)
C17 Ir1 Se1 C7 -100.5(4)
C16 Ir1 Se1 C7 179.4(7)
C18 Ir1 Se1 C7 -119.2(4)
C19 Ir1 Se1 C7 -156.8(4)
C15 Ir1 Se1 C7 173.6(4)
Cl1 Ir1 Se1 C7 84.6(3)
Se2 Ir1 Se1 C7 -9.1(3)
C10 C9 Se2 C8 100.0(6)
C14 C9 Se2 C8 -79.1(6)
C10 C9 Se2 Ir1 -4.9(7)
C14 C9 Se2 Ir1 176.0(5)
C7 C8 Se2 C9 -169.2(7)
C7 C8 Se2 Ir1 -53.5(7)
C17 Ir1 Se2 C9 -87.3(3)
C16 Ir1 Se2 C9 -53.2(3)
C18 Ir1 Se2 C9 -122.8(3)
C19 Ir1 Se2 C9 -129.3(5)
C15 Ir1 Se2 C9 -54.9(6)
Cl1 Ir1 Se2 C9 50.3(2)
Se1 Ir1 Se2 C9 130.1(2)
C17 Ir1 Se2 C8 171.4(4)
C16 Ir1 Se2 C8 -154.5(4)
C18 Ir1 Se2 C8 135.9(4)
C19 Ir1 Se2 C8 129.4(5)
C15 Ir1 Se2 C8 -156.2(6)
Cl1 Ir1 Se2 C8 -51.0(3)
Se1 Ir1 Se2 C8 28.8(3)
